data_2103550
loop_
_publ_author_name
'Cai, Jiwen'
'Hu, Xiaopeng'
'Feng, Xiaolong'
'Ji, Liangnian'
'Bernal, Ivan'

_publ_section_title
;
 Structures of three <i>cis</i>-\b~1~ and three <i>cis</i>-\b~2~
 isomers of [Co(trien)(aminoacidato)]^2+^ complexes
;
_journal_issue 1
_journal_name_full 'Acta Crystallographica Section B'
_journal_page_first 45
_journal_page_last 53
_journal_paper_doi 10.1107/S0108768100013896
_journal_volume 57
_journal_year 2001
_chemical_formula_moiety 'C12 H30 Co1 N5 O2 2+, 2(Cl1 O4 1-), 2(H2 O1)'
_chemical_formula_sum 'C12 H34 Cl2 Co N5 O12'
_chemical_formula_weight 570.27
_chemical_name_common '[Co(trien)(L-ile)](ClO4)2(H2O)2'
_chemical_name_systematic
;
  (L-isoleucinato)-(triethylenetetramine)-cobalt(III)
  diperchlorate dihydrate
;
_space_group_IT_number 19
_symmetry_cell_setting orthorhombic
_symmetry_space_group_name_Hall 'P 2ac 2ab'
_symmetry_space_group_name_H-M 'P 21 21 21'
_audit_creation_method SHELXL97
_cell_angle_alpha 90.00
_cell_angle_beta 90.00
_cell_angle_gamma 90.00
_cell_formula_units_Z 4
_cell_length_a 11.5333(11)
_cell_length_b 13.3726(14)
_cell_length_c 15.0622(15)
_cell_measurement_temperature 293(2)
_cell_volume 2323.0(4)
_computing_cell_refinement 'Bruker SMART (Bruker, 1998a)'
_computing_data_collection 'Bruker SMART (Bruker, 1998a)'
_computing_data_reduction 'Bruker SAINT+ & SHELXTL(Bruker, 1999 & 1998b)'
_computing_molecular_graphics 'Bruker SHELXTL'
_computing_publication_material 'Bruker SHELXTL'
_computing_structure_refinement 'SHELXL97 (Sheldrick, 1997)'
_computing_structure_solution 'SHELXS97 (Sheldrick, 1997)'
_diffrn_ambient_temperature 293(2)
_diffrn_measured_fraction_theta_full .974
_diffrn_measured_fraction_theta_max .974
_diffrn_measurement_device_type 'Buker SMART CCD area detector'
_diffrn_measurement_method '\f and \w scans'
_diffrn_radiation_monochromator graphite
_diffrn_radiation_source 'fine-focus sealed tube'
_diffrn_radiation_type MoK\a
_diffrn_radiation_wavelength .71073
_diffrn_reflns_av_R_equivalents .0323
_diffrn_reflns_av_sigmaI/netI .0808
_diffrn_reflns_limit_h_max 13
_diffrn_reflns_limit_h_min -13
_diffrn_reflns_limit_k_max 7
_diffrn_reflns_limit_k_min -17
_diffrn_reflns_limit_l_max 6
_diffrn_reflns_limit_l_min -19
_diffrn_reflns_number 8345
_diffrn_reflns_theta_full 27.00
_diffrn_reflns_theta_max 27.00
_diffrn_reflns_theta_min 2.04
_exptl_absorpt_coefficient_mu 1.035
_exptl_absorpt_correction_T_max .7603
_exptl_absorpt_correction_T_min .7133
_exptl_absorpt_correction_type none
_exptl_absorpt_process_details 'SADABS(Blessing, 1995)'
_exptl_crystal_colour yellow
_exptl_crystal_density_diffrn 1.631
_exptl_crystal_density_method 'not measured'
_exptl_crystal_description block
_exptl_crystal_F_000 1192
_exptl_crystal_size_max .35
_exptl_crystal_size_mid .30
_exptl_crystal_size_min .28
_refine_diff_density_max .588
_refine_diff_density_min -.318
_refine_ls_abs_structure_details 'Flack H D (1983), Acta Cryst. A39, 876-881'
_refine_ls_abs_structure_Flack -.007(17)
_refine_ls_extinction_method none
_refine_ls_goodness_of_fit_ref .896
_refine_ls_hydrogen_treatment mixed
_refine_ls_matrix_type full
_refine_ls_number_parameters 293
_refine_ls_number_reflns 4922
_refine_ls_number_restraints 0
_refine_ls_restrained_S_all .896
_refine_ls_R_factor_all .0664
_refine_ls_R_factor_gt .0412
_refine_ls_shift/su_max .000
_refine_ls_shift/su_mean .000
_refine_ls_structure_factor_coef Fsqd
_refine_ls_weighting_details 'calc w=1/[\s^2^(Fo^2^)+(0.0367P)^2^] where P=(Fo^2^+2Fc^2^)/3'
_refine_ls_weighting_scheme calc
_refine_ls_wR_factor_ref .0854
_reflns_number_gt 3537
_reflns_number_total 4922
_reflns_threshold_expression I>2\s(I)
_cod_data_source_file bm0032.cif
_cod_data_source_block 5
_cod_depositor_comments
;
The following automatic conversions were performed:
'_symmetry_cell_setting' value 'Orthorhombic' changed to 'orthorhombic'
according to '/home/saulius/struct/CIF-dictionaries/cif_core.dic'
dictionary named 'cif_core.dic' version 2.4.1 from 2010-06-29.

Automatic conversion script
Id: cif_fix_enum 1527 2010-12-29 10:47:43Z saulius 

The following automatic conversions were performed:

'_symmetry_cell_setting' value 'Orthorhombic' changed to
'orthorhombic' according to
/home/saulius/struct/CIF-dictionaries/cif_core.dic dictionary named
'cif_core.dic' version 2.4.1 from 2010-06-29.

Automatic conversion script
Id: cif_fix_values 1715 2011-07-08 13:25:40Z adriana 
;
_cod_database_code 2103550

loop_
_symmetry_equiv_pos_as_xyz
'x, y, z'
'-x+1/2, -y, z+1/2'
'-x, y+1/2, -z+1/2'
'x+1/2, -y+1/2, -z'

loop_
_atom_site_label
_atom_site_fract_x
_atom_site_fract_y
_atom_site_fract_z
_atom_site_U_iso_or_equiv
_atom_site_adp_type
_atom_site_calc_flag
_atom_site_refinement_flags
_atom_site_occupancy
_atom_site_type_symbol
Co .04919(4) .58677(4) .03034(3) .02426(12) Uani d . 1 Co
Cl1 .79559(11) .70122(8) .27852(7) .0462(3) Uani d . 1 Cl
Cl2 .33328(11) .74231(8) .25777(7) .0463(3) Uani d . 1 Cl
C1 .1916(4) .4669(3) .1393(3) .0410(11) Uani d . 1 C
H1A .2656 .4655 .1700 .049 Uiso calc R 1 H
H1B .1713 .3989 .1231 .049 Uiso calc R 1 H
C2 .0997(4) .5102(3) .1993(3) .0398(11) Uani d . 1 C
H2A .0805 .4632 .2460 .048 Uiso calc R 1 H
H2B .1273 .5715 .2264 .048 Uiso calc R 1 H
C3 -.0757(4) .4395(3) .1284(3) .0410(12) Uani d . 1 C
H3A -.1430 .4407 .1670 .049 Uiso calc R 1 H
H3B -.0309 .3801 .1420 .049 Uiso calc R 1 H
C4 -.1142(4) .4371(3) .0322(3) .0416(11) Uani d . 1 C
H4A -.1416 .3709 .0163 .050 Uiso calc R 1 H
H4B -.1761 .4848 .0221 .050 Uiso calc R 1 H
C5 -.0289(4) .4796(3) -.1167(3) .0391(11) Uani d . 1 C
H5A -.0981 .5191 -.1269 .047 Uiso calc R 1 H
H5B -.0371 .4160 -.1470 .047 Uiso calc R 1 H
C6 .0767(4) .5341(3) -.1491(3) .0388(11) Uani d . 1 C
H6A .1441 .4908 -.1462 .047 Uiso calc R 1 H
H6B .0659 .5549 -.2103 .047 Uiso calc R 1 H
C7 -.1051(3) .7415(3) .0327(3) .0253(8) Uani d . 1 C
C8 -.0039(3) .7898(3) .0778(3) .0255(8) Uani d . 1 C
H8A -.0262 .7996 .1400 .031 Uiso calc R 1 H
C9 .0263(3) .8928(2) .0408(3) .0308(10) Uani d . 1 C
H9A -.0438 .9339 .0453 .037 Uiso calc R 1 H
C10 .0598(4) .8892(3) -.0575(3) .0363(10) Uani d . 1 C
H10A .0056 .8462 -.0886 .044 Uiso calc R 1 H
H10B .1363 .8596 -.0628 .044 Uiso calc R 1 H
C11 .0606(4) .9920(3) -.1022(3) .0542(13) Uani d . 1 C
H11A .0823 .9848 -.1634 .081 Uiso calc R 1 H
H11B .1155 1.0346 -.0727 .081 Uiso calc R 1 H
H11C -.0153 1.0211 -.0985 .081 Uiso calc R 1 H
C12 .1194(4) .9436(3) .0970(3) .0443(11) Uani d . 1 C
H12A .1370 1.0080 .0723 .067 Uiso calc R 1 H
H12B .1882 .9031 .0973 .067 Uiso calc R 1 H
H12C .0917 .9515 .1566 .067 Uiso calc R 1 H
N1 .2004(2) .5297(2) .0586(2) .0308(8) Uani d . 1 N
H1C .2254 .4923 .0127 .037 Uiso calc R 1 H
H1D .2520 .5791 .0676 .037 Uiso calc R 1 H
N2 -.0035(3) .5307(2) .1439(2) .0327(8) Uani d . 1 N
H2C -.0479 .5772 .1719 .039 Uiso calc R 1 H
N3 -.0105(3) .4638(2) -.0204(2) .0325(8) Uani d . 1 N
H3C .0436 .4150 -.0132 .039 Uiso calc R 1 H
N4 .0934(3) .6222(2) -.0915(2) .0310(8) Uani d . 1 N
H4C .0493 .6732 -.1109 .037 Uiso calc R 1 H
H4D .1681 .6415 -.0929 .037 Uiso calc R 1 H
N5 .0954(2) .7174(2) .0778(2) .0265(7) Uani d . 1 N
H5C .1218 .7098 .1336 .032 Uiso calc R 1 H
H5D .1535 .7424 .0446 .032 Uiso calc R 1 H
O1 -.0960(2) .64899(18) .00997(17) .0296(6) Uani d . 1 O
O2 -.1949(2) .79101(18) .01893(19) .0367(7) Uani d . 1 O
O3 .2118(4) .7632(4) .2603(4) .1271(19) Uani d . 1 O
O4 .3381(4) .6508(3) .2116(3) .0976(14) Uani d . 1 O
O5 .3891(7) .8157(4) .2193(4) .198(3) Uani d . 1 O
O6 .3616(5) .7269(4) .3456(3) .131(2) Uani d . 1 O
O7 .7679(3) .6126(2) .2337(3) .0876(13) Uani d . 1 O
O8 .7521(4) .7845(3) .2327(3) .0928(14) Uani d . 1 O
O9 .7572(3) .6988(3) .3676(2) .0727(11) Uani d . 1 O
O10 .9200(3) .7076(3) .2791(3) .0875(13) Uani d . 1 O
OW1 .4657(3) .7643(3) .5126(2) .0751(11) Uani d . 1 O
HW1 .4187 .7927 .4719 .14(3) Uiso d R 1 H
HW2 .4160 .7763 .5762 .27(5) Uiso d R 1 H
OW2 .1779(4) .6161(3) .4460(3) .0868(13) Uani d . 1 O
HW3 .1191 .6695 .4711 .23(4) Uiso d R 1 H
HW4 .2311 .6634 .4140 .16(3) Uiso d R 1 H

loop_
_atom_site_aniso_label
_atom_site_aniso_U_11
_atom_site_aniso_U_22
_atom_site_aniso_U_33
_atom_site_aniso_U_12
_atom_site_aniso_U_13
_atom_site_aniso_U_23
Co .0206(2) .0221(2) .0302(3) .0002(2) -.0013(3) .0012(3)
Cl1 .0588(8) .0422(6) .0375(6) -.0014(6) .0010(6) -.0033(5)
Cl2 .0513(7) .0473(6) .0402(6) .0002(6) .0002(6) .0045(6)
C1 .037(3) .039(2) .047(3) .004(2) -.011(2) .012(2)
C2 .041(3) .045(2) .033(2) -.010(2) -.008(2) .010(2)
C3 .035(3) .033(2) .055(3) -.0083(18) .006(2) .008(2)
C4 .032(2) .033(2) .060(3) -.0095(18) .001(2) -.004(2)
C5 .039(3) .034(2) .044(3) .000(2) -.011(2) -.007(2)
C6 .046(3) .037(2) .034(2) .006(2) .001(2) -.006(2)
C7 .022(2) .026(2) .0275(19) .0037(16) .0028(19) .002(2)
C8 .0187(19) .0254(19) .032(2) .0041(17) .0016(17) .0010(17)
C9 .027(2) .023(2) .043(2) .0011(15) .0006(19) -.0009(19)
C10 .034(2) .032(2) .042(2) .000(2) -.004(2) .0026(17)
C11 .054(3) .052(3) .057(3) .003(3) -.002(3) .022(2)
C12 .045(3) .034(2) .054(3) -.0094(19) -.002(2) -.003(2)
N1 .0256(18) .0295(17) .0372(19) -.0015(15) -.0015(15) .0020(15)
N2 .0319(19) .0306(17) .0354(19) -.0010(16) .0047(16) .0027(16)
N3 .0313(18) .0277(16) .039(2) -.0008(14) -.0007(17) .0015(17)
N4 .0301(19) .0276(17) .035(2) .0007(14) .0014(16) -.0009(15)
N5 .0215(16) .0265(17) .0316(17) .0002(14) -.0048(14) .0016(14)
O1 .0198(13) .0272(14) .0419(17) -.0012(11) -.0058(12) .0000(12)
O2 .0224(14) .0319(14) .0559(18) .0022(12) -.0032(15) .0023(14)
O3 .099(4) .150(5) .132(4) .044(3) -.013(3) -.047(4)
O4 .114(3) .072(2) .108(3) -.011(3) .003(3) -.027(3)
O5 .310(8) .127(4) .158(5) -.140(5) .076(6) .012(4)
O6 .186(5) .135(4) .071(3) -.031(4) -.060(3) .018(3)
O7 .102(3) .057(2) .104(3) -.007(2) -.012(3) -.037(2)
O8 .144(4) .065(2) .069(3) .036(3) -.019(3) .004(2)
O9 .087(3) .082(2) .049(2) -.010(2) .025(2) .005(2)
O10 .059(3) .125(3) .078(3) -.018(2) .010(2) .014(3)
OW1 .092(3) .069(2) .064(2) .023(2) -.003(3) .010(2)
OW2 .083(3) .078(3) .099(3) .021(2) .020(3) .035(2)

loop_
_atom_type_symbol
_atom_type_description
_atom_type_scat_dispersion_real
_atom_type_scat_dispersion_imag
_atom_type_scat_source
C C .0033 .0016 'International Tables Vol C Tables 4.2.6.8 and 6.1.1.4'
H H .0000 .0000 'International Tables Vol C Tables 4.2.6.8 and 6.1.1.4'
N N .0061 .0033 'International Tables Vol C Tables 4.2.6.8 and 6.1.1.4'
O O .0106 .0060 'International Tables Vol C Tables 4.2.6.8 and 6.1.1.4'
Cl Cl .1484 .1585 'International Tables Vol C Tables 4.2.6.8 and 6.1.1.4'
Co Co .3494 .9721 'International Tables Vol C Tables 4.2.6.8 and 6.1.1.4'

loop_
_geom_angle_atom_site_label_1
_geom_angle_atom_site_label_2
_geom_angle_atom_site_label_3
_geom_angle
O1 Co N3 89.69(12)
O1 Co N1 175.75(13)
N3 Co N1 94.09(13)
O1 Co N5 84.72(11)
N3 Co N5 174.35(12)
N1 Co N5 91.52(12)
O1 Co N4 88.41(12)
N3 Co N4 85.88(13)
N1 Co N4 93.78(13)
N5 Co N4 93.16(13)
O1 Co N2 92.02(12)
N3 Co N2 84.81(13)
N1 Co N2 86.41(13)
N5 Co N2 96.16(13)
N4 Co N2 170.68(13)
O7 Cl1 O8 110.6(2)
O7 Cl1 O9 111.5(2)
O8 Cl1 O9 111.9(3)
O7 Cl1 O10 106.3(3)
O8 Cl1 O10 108.3(3)
O9 Cl1 O10 108.0(2)
O5 Cl2 O6 114.9(4)
O5 Cl2 O4 114.4(3)
O6 Cl2 O4 109.6(3)
O5 Cl2 O3 110.3(4)
O6 Cl2 O3 103.7(3)
O4 Cl2 O3 102.8(3)
N1 C1 C2 108.8(3)
N2 C2 C1 107.4(3)
N2 C3 C4 109.3(3)
N3 C4 C3 105.7(3)
N3 C5 C6 105.8(3)
N4 C6 C5 107.6(3)
O2 C7 O1 122.2(3)
O2 C7 C8 119.7(3)
O1 C7 C8 118.1(3)
C7 C8 N5 108.5(3)
C7 C8 C9 113.6(3)
N5 C8 C9 114.1(3)
C8 C9 C12 111.1(3)
C8 C9 C10 112.5(3)
C12 C9 C10 111.8(3)
C9 C10 C11 113.5(3)
C1 N1 Co 109.9(2)
C2 N2 C3 112.7(3)
C2 N2 Co 108.2(2)
C3 N2 Co 110.4(2)
C4 N3 C5 116.4(3)
C4 N3 Co 106.3(2)
C5 N3 Co 108.4(2)
C6 N4 Co 108.9(2)
C8 N5 Co 111.6(2)
C7 O1 Co 116.7(2)

loop_
_geom_bond_atom_site_label_1
_geom_bond_atom_site_label_2
_geom_bond_distance
Co O1 1.895(2)
Co N3 1.940(3)
Co N1 1.951(3)
Co N5 1.961(3)
Co N4 1.963(3)
Co N2 1.964(3)
Cl1 O7 1.401(3)
Cl1 O8 1.403(4)
Cl1 O9 1.413(3)
Cl1 O10 1.437(4)
Cl2 O5 1.309(5)
Cl2 O6 1.378(4)
Cl2 O4 1.408(4)
Cl2 O3 1.429(5)
C1 N1 1.482(5)
C1 C2 1.509(6)
C2 N2 1.479(5)
C3 N2 1.494(5)
C3 C4 1.516(6)
C4 N3 1.478(5)
C5 N3 1.480(5)
C5 C6 1.501(6)
C6 N4 1.476(5)
C7 O2 1.247(4)
C7 O1 1.288(4)
C7 C8 1.496(5)
C8 N5 1.499(4)
C8 C9 1.527(5)
C9 C12 1.527(5)
C9 C10 1.531(5)
C10 C11 1.531(5)

loop_
_geom_hbond_atom_site_label_D
_geom_hbond_atom_site_label_H
_geom_hbond_atom_site_label_A
_geom_hbond_site_symmetry_A
_geom_hbond_distance_DH
_geom_hbond_distance_HA
_geom_hbond_distance_DA
_geom_hbond_angle_DHA
N1 H1C OW2 2_564 .90 2.09 2.940(5) 157.9
N1 H1D O2 4_565 .90 2.26 2.928(4) 131.1
N1 H1D O4 . .90 2.57 3.234(5) 131.1
N2 H2C O7 1_455 .91 2.37 3.159(5) 145.5
N2 H2C O10 1_455 .91 2.40 3.244(5) 153.4
N2 H2C Cl1 1_455 .91 2.93 3.832(3) 171.1
N3 H3C OW1 2_564 .91 2.43 3.134(4) 134.1
N4 H4C O5 4_465 .90 2.47 3.154(7) 133.1
N4 H4D O2 4_565 .90 2.13 2.916(4) 144.9
N4 H4D O8 4_465 .90 2.52 3.071(5) 120.1
N5 H5C O3 . .90 2.29 3.120(6) 153.8
N5 H5D O2 4_565 .90 2.04 2.825(4) 144.8
OW1 HW1 O6 . .90 2.20 2.832(6) 126.8
OW1 HW2 O9 4_466 1.13 2.05 3.047(5) 146.1
OW1 HW2 O10 4_466 1.13 2.19 3.203(5) 148.0
OW2 HW3 OW1 4_466 1.06 1.99 2.989(5) 156.2
OW2 HW4 O6 . 1.00 2.01 2.995(7) 165.5

loop_
_geom_torsion_atom_site_label_1
_geom_torsion_atom_site_label_2
_geom_torsion_atom_site_label_3
_geom_torsion_atom_site_label_4
_geom_torsion
N1 C1 C2 N2 47.6(4)
N2 C3 C4 N3 44.0(4)
N3 C5 C6 N4 -52.1(4)
O2 C7 C8 N5 -174.5(3)
O1 C7 C8 N5 6.1(5)
O2 C7 C8 C9 -46.5(5)
O1 C7 C8 C9 134.1(3)
C7 C8 C9 C12 172.7(3)
N5 C8 C9 C12 -62.3(4)
C7 C8 C9 C10 -61.1(4)
N5 C8 C9 C10 64.0(4)
C8 C9 C10 C11 165.4(3)
C12 C9 C10 C11 -68.8(5)
C2 C1 N1 Co -31.7(4)
O1 Co N1 C1 75.5(17)
N3 Co N1 C1 -77.4(3)
N5 Co N1 C1 103.2(3)
N4 Co N1 C1 -163.5(2)
N2 Co N1 C1 7.2(2)
C1 C2 N2 C3 81.5(4)
C1 C2 N2 Co -40.9(4)
C4 C3 N2 C2 -137.6(3)
C4 C3 N2 Co -16.5(4)
O1 Co N2 C2 -156.8(3)
N3 Co N2 C2 113.7(3)
N1 Co N2 C2 19.2(3)
N5 Co N2 C2 -71.9(3)
N4 Co N2 C2 110.7(8)
O1 Co N2 C3 79.4(2)
N3 Co N2 C3 -10.1(2)
N1 Co N2 C3 -104.5(2)
N5 Co N2 C3 164.3(2)
N4 Co N2 C3 -13.1(9)
C3 C4 N3 C5 -172.3(3)
C3 C4 N3 Co -51.5(3)
C6 C5 N3 C4 163.7(3)
C6 C5 N3 Co 43.9(3)
O1 Co N3 C4 -57.2(3)
N1 Co N3 C4 120.9(3)
N5 Co N3 C4 -65.3(15)
N4 Co N3 C4 -145.6(3)
N2 Co N3 C4 34.9(2)
O1 Co N3 C5 68.6(2)
N1 Co N3 C5 -113.3(2)
N5 Co N3 C5 60.5(15)
N4 Co N3 C5 -19.8(2)
N2 Co N3 C5 160.7(3)
C5 C6 N4 Co 36.0(4)
O1 Co N4 C6 -99.1(3)
N3 Co N4 C6 -9.3(3)
N1 Co N4 C6 84.6(3)
N5 Co N4 C6 176.3(2)
N2 Co N4 C6 -6.2(10)
C7 C8 N5 Co -5.6(4)
C9 C8 N5 Co -133.4(3)
O1 Co N5 C8 3.3(2)
N3 Co N5 C8 11.5(15)
N1 Co N5 C8 -174.7(2)
N4 Co N5 C8 91.4(2)
N2 Co N5 C8 -88.1(2)
O2 C7 O1 Co 176.9(3)
C8 C7 O1 Co -3.7(4)
N3 Co O1 C7 -179.1(3)
N1 Co O1 C7 28.0(18)
N5 Co O1 C7 .1(3)
N4 Co O1 C7 -93.2(3)
N2 Co O1 C7 96.1(3)
